data_7035000
loop_
_publ_author_name
'Zhang, Min'
'Liang, Zhenhua'
'Ling, Jun'
'Ni, Xufeng'
'Shen, Zhiquan'

_publ_section_title
;
 Carbon bridged triphenolate lanthanide complexes: synthesis,
 characterization, DFT studies and catalytic activities for isoprene
 polymerization.
;
_journal_issue 24
_journal_name_full 'Dalton transactions (Cambridge, England : 2003)'
_journal_page_first 11182
_journal_page_last 11190
_journal_paper_doi 10.1039/c5dt01241d
_journal_volume 44
_journal_year 2015
_chemical_formula_moiety 'C110 H170 Na6 O12, 2(C4 H8 O) '
_chemical_formula_sum 'C118 H186 Na6 O14'
_chemical_formula_weight 1966.61
_chemical_name_systematic
; 
 ? 
;
_space_group_IT_number 14
_symmetry_cell_setting monoclinic
_symmetry_space_group_name_Hall '-P 2yn'
_symmetry_space_group_name_H-M 'P 1 21/n 1'
_atom_sites_solution_hydrogens geom
_atom_sites_solution_primary direct
_atom_sites_solution_secondary difmap
_audit_creation_method SHELXL-97
_audit_update_record
;
2013-10-29 deposited with the CCDC.
2015-04-30 downloaded from the CCDC.
;
_cell_angle_alpha 90.00
_cell_angle_beta 93.795(3)
_cell_angle_gamma 90.00
_cell_formula_units_Z 2
_cell_length_a 14.2943(5)
_cell_length_b 18.2621(4)
_cell_length_c 21.6621(5)
_cell_measurement_reflns_used 5340
_cell_measurement_temperature 140(2)
_cell_measurement_theta_max 29.4901
_cell_measurement_theta_min 3.0759
_cell_volume 5642.4(3)
_computing_cell_refinement 'CrysAlis PRO (Agilent Technologies, 2011)'
_computing_data_collection 'CrysAlis PRO'
_computing_data_reduction 'CrysAlis PRO'
_computing_molecular_graphics 'OLEX2 (Dolomanov et al., 2009)'
_computing_publication_material OLEX2
_computing_structure_refinement 'SHELXL-97 (Sheldrick, 2008)'
_computing_structure_solution 'SHELXS-97 (Sheldrick, 2008)'
_diffrn_ambient_temperature 140(2)
_diffrn_detector_area_resol_mean 10.3592
_diffrn_measured_fraction_theta_full 0.997
_diffrn_measured_fraction_theta_max 0.997
_diffrn_measurement_device_type 'Xcalibur, Atlas, Gemini ultra'
_diffrn_measurement_method '\w scans'
_diffrn_radiation_monochromator graphite
_diffrn_radiation_source 'fine-focus sealed tube'
_diffrn_radiation_type MoK\a
_diffrn_radiation_wavelength 0.71073
_diffrn_reflns_av_R_equivalents 0.0308
_diffrn_reflns_av_sigmaI/netI 0.0453
_diffrn_reflns_limit_h_max 12
_diffrn_reflns_limit_h_min -17
_diffrn_reflns_limit_k_max 22
_diffrn_reflns_limit_k_min -18
_diffrn_reflns_limit_l_max 26
_diffrn_reflns_limit_l_min -21
_diffrn_reflns_number 22519
_diffrn_reflns_theta_full 25.35
_diffrn_reflns_theta_max 25.35
_diffrn_reflns_theta_min 3.08
_exptl_absorpt_coefficient_mu 0.093
_exptl_absorpt_correction_T_max 0.9762
_exptl_absorpt_correction_T_min 0.9620
_exptl_absorpt_correction_type multi-scan
_exptl_absorpt_process_details
;
CrysAlis PRO (Agilent Technologies, 2011) 
;
_exptl_crystal_colour colorless
_exptl_crystal_density_diffrn 1.158
_exptl_crystal_density_method 'not measured'
_exptl_crystal_description block
_exptl_crystal_F_000 2144
_exptl_crystal_size_max 0.42
_exptl_crystal_size_mid 0.30
_exptl_crystal_size_min 0.26
_refine_diff_density_max 0.672
_refine_diff_density_min -0.462
_refine_diff_density_rms 0.055
_refine_ls_extinction_method none
_refine_ls_goodness_of_fit_ref 1.033
_refine_ls_hydrogen_treatment constr
_refine_ls_matrix_type full
_refine_ls_number_parameters 640
_refine_ls_number_reflns 10294
_refine_ls_number_restraints 108
_refine_ls_restrained_S_all 1.083
_refine_ls_R_factor_all 0.0784
_refine_ls_R_factor_gt 0.0542
_refine_ls_shift/su_max 0.001
_refine_ls_shift/su_mean 0.000
_refine_ls_structure_factor_coef Fsqd
_refine_ls_weighting_details 'calc w=1/[\s^2^(Fo^2^)+(0.0690P)^2^+4.2499P] where P=(Fo^2^+2Fc^2^)/3'
_refine_ls_weighting_scheme calc
_refine_ls_wR_factor_gt 0.1351
_refine_ls_wR_factor_ref 0.1519
_reflns_number_gt 7598
_reflns_number_total 10294
_reflns_threshold_expression >2sigma(I)
_cod_data_source_file c5dt01241d1.cif
_cod_data_source_block 111213_tam_na
_cod_depositor_comments 'Adding full bibliography for 7034997--7035000.cif.'
_cod_original_sg_symbol_H-M 'P 21/n'
_cod_database_code 7035000

loop_
_symmetry_equiv_pos_as_xyz
'x, y, z'
'-x+1/2, y+1/2, -z+1/2'
'-x, -y, -z'
'x-1/2, -y-1/2, z-1/2'

loop_
_atom_site_label
_atom_site_type_symbol
_atom_site_fract_x
_atom_site_fract_y
_atom_site_fract_z
_atom_site_U_iso_or_equiv
_atom_site_adp_type
_atom_site_occupancy
_atom_site_symmetry_multiplicity
_atom_site_calc_flag
_atom_site_refinement_flags
Na2 Na 1.12428(6) 0.60319(5) 0.02375(4) 0.0201(2) Uani 1 1 d .
Na3 Na 1.16179(6) 0.43190(5) 0.02399(4) 0.0201(2) Uani 1 1 d .
O1 O 0.84493(10) 0.47623(8) 0.05321(7) 0.0176(3) Uani 1 1 d .
O2 O 1.11216(10) 0.51285(8) 0.09622(7) 0.0179(3) Uani 1 1 d .
O3 O 0.97643(10) 0.63047(8) -0.02377(7) 0.0170(3) Uani 1 1 d .
O4 O 0.94509(13) 0.40961(10) 0.21044(8) 0.0336(4) Uani 1 1 d .
O5 O 1.21182(13) 0.69849(10) 0.07481(9) 0.0372(5) Uani 1 1 d .
O6 O 1.28148(12) 0.33918(10) 0.01442(8) 0.0311(4) Uani 1 1 d .
O7 O 1.3542(3) 0.9415(2) 0.04991(18) 0.1165(13) Uani 1 1 d .
C1 C 0.80272(15) 0.51614(12) 0.09472(10) 0.0153(5) Uani 1 1 d .
C2 C 0.71363(15) 0.49546(12) 0.11617(10) 0.0170(5) Uani 1 1 d .
C3 C 0.67203(15) 0.54079(12) 0.15789(11) 0.0190(5) Uani 1 1 d .
H3 H 0.6140 0.5259 0.1728 0.023 Uiso 1 1 calc R
C4 C 0.71056(16) 0.60692(12) 0.17904(10) 0.0182(5) Uani 1 1 d .
C5 C 0.79609(15) 0.62611(12) 0.15768(10) 0.0164(5) Uani 1 1 d .
H5 H 0.8228 0.6718 0.1703 0.020 Uiso 1 1 calc R
C6 C 0.84533(15) 0.58173(12) 0.11849(10) 0.0138(4) Uani 1 1 d .
C7 C 0.94651(14) 0.60169(11) 0.10354(10) 0.0133(4) Uani 1 1 d .
H2 H 0.9633 0.5673 0.0701 0.016 Uiso 1 1 calc R
C8 C 1.01959(15) 0.58859(12) 0.15834(10) 0.0147(5) Uani 1 1 d .
C9 C 1.00738(16) 0.61998(12) 0.21601(10) 0.0170(5) Uani 1 1 d .
H9 H 0.9491 0.6428 0.2226 0.020 Uiso 1 1 calc R
C10 C 1.07622(17) 0.61942(13) 0.26405(11) 0.0217(5) Uani 1 1 d .
C11 C 1.15908(17) 0.58288(13) 0.25341(11) 0.0233(5) Uani 1 1 d .
H11 H 1.2078 0.5828 0.2854 0.028 Uiso 1 1 calc R
C12 C 1.17472(16) 0.54663(13) 0.19880(11) 0.0201(5) Uani 1 1 d .
C13 C 1.10274(15) 0.54795(12) 0.14929(10) 0.0165(5) Uani 1 1 d .
C14 C 0.95412(14) 0.67953(12) 0.07655(10) 0.0149(5) Uani 1 1 d .
C15 C 0.94883(15) 0.74151(12) 0.11372(11) 0.0181(5) Uani 1 1 d .
H15 H 0.9453 0.7348 0.1570 0.022 Uiso 1 1 calc R
C16 C 0.94839(16) 0.81213(12) 0.09099(11) 0.0202(5) Uani 1 1 d .
C17 C 0.95461(16) 0.82006(12) 0.02770(11) 0.0203(5) Uani 1 1 d .
H17 H 0.9529 0.8681 0.0109 0.024 Uiso 1 1 calc R
C18 C 0.96323(15) 0.76155(12) -0.01247(10) 0.0172(5) Uani 1 1 d .
C19 C 0.96490(14) 0.68851(12) 0.01196(10) 0.0144(5) Uani 1 1 d .
C20 C 0.66286(16) 0.42473(13) 0.09372(11) 0.0207(5) Uani 1 1 d .
C21 C 0.72550(18) 0.35764(13) 0.10611(13) 0.0304(6) Uani 1 1 d .
H21A H 0.7830 0.3631 0.0843 0.046 Uiso 1 1 calc R
H21B H 0.6920 0.3135 0.0913 0.046 Uiso 1 1 calc R
H21C H 0.7416 0.3533 0.1506 0.046 Uiso 1 1 calc R
C22 C 0.63509(19) 0.43131(15) 0.02472(12) 0.0300(6) Uani 1 1 d .
H22A H 0.5913 0.4722 0.0177 0.045 Uiso 1 1 calc R
H22B H 0.6049 0.3858 0.0100 0.045 Uiso 1 1 calc R
H22C H 0.6912 0.4401 0.0021 0.045 Uiso 1 1 calc R
C23 C 0.57313(19) 0.41070(15) 0.12646(13) 0.0345(7) Uani 1 1 d .
H23A H 0.5883 0.4066 0.1711 0.052 Uiso 1 1 calc R
H23B H 0.5441 0.3651 0.1110 0.052 Uiso 1 1 calc R
H23C H 0.5294 0.4514 0.1183 0.052 Uiso 1 1 calc R
C24 C 0.66168(16) 0.65109(13) 0.22800(11) 0.0224(5) Uani 1 1 d .
C25 C 0.6693(2) 0.60685(16) 0.28821(12) 0.0374(7) Uani 1 1 d .
H25A H 0.6376 0.5596 0.2816 0.056 Uiso 1 1 calc R
H25B H 0.6397 0.6341 0.3207 0.056 Uiso 1 1 calc R
H25C H 0.7355 0.5985 0.3009 0.056 Uiso 1 1 calc R
C26 C 0.55817(18) 0.66403(15) 0.20769(13) 0.0323(6) Uani 1 1 d .
H26A H 0.5537 0.6919 0.1689 0.048 Uiso 1 1 calc R
H26B H 0.5283 0.6917 0.2398 0.048 Uiso 1 1 calc R
H26C H 0.5264 0.6168 0.2014 0.048 Uiso 1 1 calc R
C27 C 0.70732(19) 0.72587(14) 0.24001(12) 0.0299(6) Uani 1 1 d .
H27A H 0.7722 0.7191 0.2565 0.045 Uiso 1 1 calc R
H27B H 0.6723 0.7530 0.2700 0.045 Uiso 1 1 calc R
H27C H 0.7067 0.7535 0.2012 0.045 Uiso 1 1 calc R
C28 C 1.26829(16) 0.50652(14) 0.19201(11) 0.0251(5) Uani 1 1 d .
C29 C 1.2524(2) 0.42399(15) 0.18309(14) 0.0367(7) Uani 1 1 d .
H29A H 1.2325 0.4026 0.2216 0.055 Uiso 1 1 calc R
H29B H 1.3110 0.4008 0.1722 0.055 Uiso 1 1 calc R
H29C H 1.2038 0.4159 0.1498 0.055 Uiso 1 1 calc R
C30 C 1.31698(18) 0.53711(16) 0.13645(13) 0.0332(6) Uani 1 1 d .
H30A H 1.2761 0.5305 0.0987 0.050 Uiso 1 1 calc R
H30B H 1.3761 0.5110 0.1323 0.050 Uiso 1 1 calc R
H30C H 1.3298 0.5894 0.1429 0.050 Uiso 1 1 calc R
C31 C 1.3376(2) 0.5166(2) 0.24864(14) 0.0467(8) Uani 1 1 d .
H31A H 1.3505 0.5689 0.2550 0.070 Uiso 1 1 calc R
H31B H 1.3963 0.4910 0.2417 0.070 Uiso 1 1 calc R
H31C H 1.3105 0.4964 0.2854 0.070 Uiso 1 1 calc R
C32 C 1.06654(18) 0.66145(14) 0.32504(11) 0.0261(6) Uani 1 1 d .
C33 C 0.96560(19) 0.68486(16) 0.33327(12) 0.0348(7) Uani 1 1 d .
H33A H 0.9455 0.7200 0.3008 0.052 Uiso 1 1 calc R
H33B H 0.9618 0.7078 0.3739 0.052 Uiso 1 1 calc R
H33C H 0.9246 0.6418 0.3303 0.052 Uiso 1 1 calc R
C34 C 1.1266(2) 0.73097(16) 0.32370(13) 0.0402(7) Uani 1 1 d .
H34A H 1.1925 0.7174 0.3208 0.060 Uiso 1 1 calc R
H34B H 1.1199 0.7592 0.3616 0.060 Uiso 1 1 calc R
H34C H 1.1058 0.7608 0.2878 0.060 Uiso 1 1 calc R
C35 C 1.0998(2) 0.61462(17) 0.38088(12) 0.0416(7) Uani 1 1 d .
H35A H 1.0632 0.5692 0.3808 0.062 Uiso 1 1 calc R
H35B H 1.0911 0.6418 0.4191 0.062 Uiso 1 1 calc R
H35C H 1.1663 0.6028 0.3785 0.062 Uiso 1 1 calc R
C36 C 0.9354(2) 0.87899(13) 0.13221(13) 0.0313(6) Uani 1 1 d U
C37 C 0.8325(3) 0.9035(2) 0.1228(2) 0.0874(15) Uani 1 1 d U
H37A H 0.8168 0.9122 0.0786 0.131 Uiso 1 1 calc R
H37B H 0.8236 0.9488 0.1459 0.131 Uiso 1 1 calc R
H37C H 0.7917 0.8651 0.1377 0.131 Uiso 1 1 calc R
C38 C 0.9956(3) 0.94282(15) 0.11456(15) 0.0480(8) Uani 1 1 d U
H38A H 1.0617 0.9280 0.1174 0.072 Uiso 1 1 calc R
H38B H 0.9869 0.9838 0.1428 0.072 Uiso 1 1 calc R
H38C H 0.9773 0.9579 0.0721 0.072 Uiso 1 1 calc R
C39 C 0.9569(4) 0.86323(18) 0.19919(15) 0.0845(15) Uani 1 1 d U
H39A H 0.9152 0.8245 0.2124 0.127 Uiso 1 1 calc R
H39B H 0.9475 0.9077 0.2234 0.127 Uiso 1 1 calc R
H39C H 1.0223 0.8472 0.2058 0.127 Uiso 1 1 calc R
C40 C 0.97048(17) 0.77494(13) -0.08211(11) 0.0220(5) Uani 1 1 d .
C41 C 0.89318(18) 0.73410(15) -0.12031(11) 0.0289(6) Uani 1 1 d .
H41A H 0.8989 0.6814 -0.1122 0.043 Uiso 1 1 calc R
H41B H 0.8994 0.7435 -0.1644 0.043 Uiso 1 1 calc R
H41C H 0.8318 0.7512 -0.1088 0.043 Uiso 1 1 calc R
C42 C 0.9604(2) 0.85623(14) -0.09951(13) 0.0355(7) Uani 1 1 d .
H42A H 0.8996 0.8744 -0.0878 0.053 Uiso 1 1 calc R
H42B H 0.9645 0.8619 -0.1442 0.053 Uiso 1 1 calc R
H42C H 1.0108 0.8843 -0.0776 0.053 Uiso 1 1 calc R
C43 C 1.06637(18) 0.74964(14) -0.10089(12) 0.0269(6) Uani 1 1 d .
H43A H 1.1152 0.7812 -0.0814 0.040 Uiso 1 1 calc R
H43B H 1.0682 0.7525 -0.1460 0.040 Uiso 1 1 calc R
H43C H 1.0772 0.6990 -0.0874 0.040 Uiso 1 1 calc R
C44 C 0.8710(2) 0.44356(16) 0.24203(12) 0.0342(6) Uani 1 1 d .
H44A H 0.8157 0.4109 0.2416 0.041 Uiso 1 1 calc R
H44B H 0.8519 0.4902 0.2216 0.041 Uiso 1 1 calc R
C45 C 0.9090(2) 0.45735(18) 0.30731(13) 0.0414(7) Uani 1 1 d .
H45A H 0.9367 0.5069 0.3117 0.050 Uiso 1 1 calc R
H45B H 0.8592 0.4521 0.3367 0.050 Uiso 1 1 calc R
C46 C 0.9817(3) 0.3998(2) 0.31763(15) 0.0597(10) Uani 1 1 d .
H46A H 0.9541 0.3538 0.3325 0.072 Uiso 1 1 calc R
H46B H 1.0321 0.4161 0.3481 0.072 Uiso 1 1 calc R
C47 C 1.0181(2) 0.3896(2) 0.25550(14) 0.0494(8) Uani 1 1 d .
H47A H 1.0738 0.4208 0.2512 0.059 Uiso 1 1 calc R
H47B H 1.0363 0.3379 0.2497 0.059 Uiso 1 1 calc R
C48 C 1.27045(18) 0.26532(14) -0.00836(13) 0.0313(6) Uani 1 1 d .
H48A H 1.2125 0.2610 -0.0358 0.038 Uiso 1 1 calc R
H48B H 1.2664 0.2307 0.0265 0.038 Uiso 1 1 calc R
C49 C 1.35528(19) 0.24865(16) -0.04374(13) 0.0344(6) Uani 1 1 d .
H49A H 1.3738 0.1966 -0.0392 0.041 Uiso 1 1 calc R
H49B H 1.3435 0.2601 -0.0882 0.041 Uiso 1 1 calc R
C50 C 1.42909(19) 0.29845(16) -0.01367(14) 0.0387(7) Uani 1 1 d .
H50A H 1.4592 0.2761 0.0243 0.046 Uiso 1 1 calc R
H50B H 1.4778 0.3106 -0.0425 0.046 Uiso 1 1 calc R
C51 C 1.37295(19) 0.36457(16) 0.00117(16) 0.0407(7) Uani 1 1 d .
H51A H 1.4028 0.3905 0.0374 0.049 Uiso 1 1 calc R
H51B H 1.3685 0.3987 -0.0344 0.049 Uiso 1 1 calc R
C52 C 1.2896(3) 0.7370(2) 0.0566(2) 0.0887(14) Uani 1 1 d U
H52A H 1.2690 0.7780 0.0292 0.106 Uiso 1 1 calc R
H52B H 1.3300 0.7042 0.0336 0.106 Uiso 1 1 calc R
C53 C 1.3418(3) 0.7651(3) 0.1117(2) 0.0868(13) Uani 1 1 d U
H53A H 1.3990 0.7356 0.1213 0.104 Uiso 1 1 calc R
H53B H 1.3603 0.8167 0.1056 0.104 Uiso 1 1 calc R
C54 C 1.2788(3) 0.7595(2) 0.16100(19) 0.0724(11) Uani 1 1 d U
H54A H 1.2706 0.8078 0.1807 0.087 Uiso 1 1 calc R
H54B H 1.3035 0.7245 0.1930 0.087 Uiso 1 1 calc R
C55 C 1.1878(2) 0.73273(18) 0.13101(15) 0.0477(8) Uani 1 1 d U
H55A H 1.1579 0.6972 0.1580 0.057 Uiso 1 1 calc R
H55B H 1.1441 0.7741 0.1222 0.057 Uiso 1 1 calc R
C56 C 1.3725(5) 0.9363(5) -0.0129(3) 0.150(2) Uani 1 1 d U
H56A H 1.4224 0.8997 -0.0184 0.179 Uiso 1 1 calc R
H56B H 1.3937 0.9842 -0.0281 0.179 Uiso 1 1 calc R
C57 C 1.2861(5) 0.9142(4) -0.0470(3) 0.133(2) Uani 1 1 d U
H57A H 1.2881 0.8615 -0.0576 0.159 Uiso 1 1 calc R
H57B H 1.2763 0.9428 -0.0857 0.159 Uiso 1 1 calc R
C58 C 1.2108(5) 0.9287(4) -0.0059(3) 0.135(2) Uani 1 1 d U
H58A H 1.1620 0.9605 -0.0263 0.161 Uiso 1 1 calc R
H58B H 1.1814 0.8825 0.0069 0.161 Uiso 1 1 calc R
C59 C 1.2580(4) 0.9652(4) 0.0464(3) 0.135(2) Uani 1 1 d U
H59A H 1.2545 1.0190 0.0409 0.162 Uiso 1 1 calc R
H59B H 1.2283 0.9522 0.0849 0.162 Uiso 1 1 calc R
Na1 Na 0.98144(6) 0.43656(5) 0.10636(4) 0.0198(2) Uani 1 1 d .

loop_
_atom_site_aniso_label
_atom_site_aniso_U_11
_atom_site_aniso_U_22
_atom_site_aniso_U_33
_atom_site_aniso_U_23
_atom_site_aniso_U_13
_atom_site_aniso_U_12
Na2 0.0187(5) 0.0199(5) 0.0216(5) -0.0027(4) 0.0011(4) 0.0006(4)
Na3 0.0188(5) 0.0195(5) 0.0220(5) -0.0021(4) 0.0028(4) 0.0008(4)
O1 0.0166(8) 0.0170(8) 0.0197(8) -0.0045(7) 0.0060(6) -0.0012(6)
O2 0.0172(8) 0.0197(8) 0.0166(8) -0.0033(7) -0.0002(6) 0.0029(6)
O3 0.0188(8) 0.0146(8) 0.0177(8) -0.0021(7) 0.0034(6) 0.0007(6)
O4 0.0378(11) 0.0387(11) 0.0247(9) 0.0016(8) 0.0049(8) 0.0039(9)
O5 0.0356(11) 0.0316(10) 0.0442(12) -0.0100(9) 0.0003(9) -0.0055(8)
O6 0.0252(10) 0.0299(10) 0.0382(10) -0.0041(8) 0.0026(8) 0.0036(8)
O7 0.110(3) 0.132(3) 0.103(3) -0.024(2) -0.033(2) 0.006(2)
C1 0.0154(11) 0.0163(11) 0.0141(11) 0.0015(9) 0.0007(9) 0.0037(9)
C2 0.0154(11) 0.0178(11) 0.0175(11) 0.0009(9) 0.0001(9) -0.0014(9)
C3 0.0138(11) 0.0208(12) 0.0228(12) 0.0023(10) 0.0047(9) 0.0009(9)
C4 0.0178(12) 0.0192(12) 0.0180(12) 0.0002(10) 0.0030(9) 0.0042(9)
C5 0.0167(11) 0.0152(11) 0.0172(11) -0.0005(9) -0.0006(9) 0.0009(9)
C6 0.0140(11) 0.0155(11) 0.0117(10) 0.0026(9) 0.0003(8) 0.0010(8)
C7 0.0135(11) 0.0138(11) 0.0127(10) -0.0011(9) 0.0006(8) -0.0004(8)
C8 0.0145(11) 0.0143(11) 0.0152(11) 0.0011(9) 0.0001(9) -0.0031(8)
C9 0.0165(11) 0.0177(11) 0.0170(11) 0.0001(9) 0.0012(9) 0.0000(9)
C10 0.0242(13) 0.0230(12) 0.0178(12) -0.0007(10) 0.0004(10) -0.0018(10)
C11 0.0191(12) 0.0301(13) 0.0199(12) -0.0006(11) -0.0045(10) 0.0002(10)
C12 0.0188(12) 0.0215(12) 0.0196(12) 0.0004(10) -0.0010(9) 0.0005(9)
C13 0.0181(11) 0.0148(11) 0.0167(11) 0.0002(9) 0.0027(9) -0.0017(9)
C14 0.0096(10) 0.0155(11) 0.0198(11) -0.0010(9) 0.0012(9) -0.0002(8)
C15 0.0169(11) 0.0194(12) 0.0185(12) -0.0019(10) 0.0035(9) -0.0017(9)
C16 0.0196(12) 0.0167(12) 0.0246(12) -0.0040(10) 0.0041(10) -0.0016(9)
C17 0.0231(13) 0.0124(11) 0.0258(13) 0.0028(10) 0.0048(10) 0.0016(9)
C18 0.0129(11) 0.0174(11) 0.0215(12) 0.0017(10) 0.0016(9) 0.0004(9)
C19 0.0096(10) 0.0151(11) 0.0187(11) -0.0036(9) 0.0018(8) 0.0002(8)
C20 0.0179(12) 0.0188(12) 0.0258(13) -0.0023(10) 0.0053(10) -0.0035(9)
C21 0.0272(14) 0.0192(13) 0.0446(16) -0.0002(12) 0.0013(12) -0.0030(10)
C22 0.0314(15) 0.0297(14) 0.0284(14) -0.0038(12) -0.0033(11) -0.0110(11)
C23 0.0281(15) 0.0329(15) 0.0440(17) -0.0101(13) 0.0134(12) -0.0130(12)
C24 0.0221(13) 0.0233(12) 0.0227(12) -0.0035(10) 0.0087(10) 0.0039(10)
C25 0.0523(19) 0.0366(16) 0.0253(14) -0.0001(12) 0.0172(13) 0.0106(13)
C26 0.0217(13) 0.0337(15) 0.0426(16) -0.0096(13) 0.0094(12) 0.0043(11)
C27 0.0296(14) 0.0283(14) 0.0330(14) -0.0131(12) 0.0110(11) 0.0017(11)
C28 0.0160(12) 0.0328(14) 0.0257(13) -0.0007(11) -0.0039(10) 0.0074(10)
C29 0.0307(15) 0.0313(15) 0.0479(17) 0.0081(13) 0.0016(13) 0.0123(12)
C30 0.0180(13) 0.0421(16) 0.0396(16) 0.0007(13) 0.0037(11) 0.0053(11)
C31 0.0277(16) 0.075(2) 0.0354(16) -0.0097(16) -0.0114(13) 0.0201(15)
C32 0.0281(14) 0.0314(14) 0.0182(12) -0.0072(11) -0.0023(10) 0.0008(11)
C33 0.0354(16) 0.0453(17) 0.0238(14) -0.0148(13) 0.0018(11) 0.0025(13)
C34 0.0461(18) 0.0415(17) 0.0326(16) -0.0150(13) 0.0007(13) -0.0111(14)
C35 0.056(2) 0.0480(18) 0.0198(14) -0.0050(13) -0.0027(13) 0.0120(15)
C36 0.0448(16) 0.0161(12) 0.0343(15) -0.0080(11) 0.0121(12) -0.0047(11)
C37 0.055(2) 0.066(3) 0.143(4) -0.064(3) 0.021(3) 0.007(2)
C38 0.080(2) 0.0241(15) 0.0417(17) -0.0097(13) 0.0143(16) -0.0205(15)
C39 0.196(5) 0.0253(17) 0.0338(18) -0.0107(15) 0.019(2) -0.011(2)
C40 0.0262(13) 0.0183(12) 0.0219(12) 0.0023(10) 0.0049(10) 0.0032(10)
C41 0.0314(14) 0.0356(15) 0.0195(13) 0.0021(11) 0.0001(11) 0.0059(11)
C42 0.0541(19) 0.0251(14) 0.0286(14) 0.0077(12) 0.0115(13) 0.0089(13)
C43 0.0309(14) 0.0249(13) 0.0264(13) 0.0036(11) 0.0129(11) -0.0007(11)
C44 0.0353(16) 0.0415(16) 0.0263(14) 0.0035(12) 0.0058(12) 0.0046(12)
C45 0.0433(18) 0.0523(19) 0.0287(15) -0.0044(14) 0.0031(13) 0.0015(14)
C46 0.070(2) 0.067(2) 0.0393(19) -0.0062(17) -0.0170(17) 0.0216(19)
C47 0.0407(18) 0.063(2) 0.0451(18) 0.0098(16) 0.0041(14) 0.0166(16)
C48 0.0239(14) 0.0284(14) 0.0417(16) -0.0010(12) 0.0033(12) 0.0019(11)
C49 0.0298(15) 0.0390(16) 0.0347(15) -0.0077(13) 0.0050(12) 0.0018(12)
C50 0.0219(14) 0.0496(18) 0.0449(17) -0.0062(14) 0.0034(12) -0.0024(12)
C51 0.0272(15) 0.0342(16) 0.060(2) 0.0005(15) -0.0038(14) -0.0033(12)
C52 0.101(3) 0.073(2) 0.099(3) -0.044(2) 0.056(2) -0.053(2)
C53 0.045(2) 0.093(3) 0.123(3) -0.006(3) 0.002(2) -0.031(2)
C54 0.069(2) 0.075(2) 0.071(2) -0.032(2) -0.008(2) -0.024(2)
C55 0.0407(17) 0.0458(17) 0.0581(19) -0.0207(16) 0.0151(15) -0.0172(14)
C56 0.115(4) 0.230(6) 0.105(4) -0.008(4) 0.023(3) -0.045(4)
C57 0.139(5) 0.186(5) 0.070(3) 0.004(3) -0.013(3) -0.040(4)
C58 0.105(4) 0.170(5) 0.123(4) -0.001(4) -0.029(3) -0.021(4)
C59 0.092(4) 0.163(5) 0.148(4) -0.065(4) -0.005(3) -0.014(4)
Na1 0.0199(5) 0.0203(5) 0.0195(5) -0.0018(4) 0.0028(4) 0.0003(4)

loop_
_atom_type_symbol
_atom_type_description
_atom_type_scat_dispersion_real
_atom_type_scat_dispersion_imag
_atom_type_scat_source
C C 0.0033 0.0016 'International Tables Vol C Tables 4.2.6.8 and 6.1.1.4'
H H 0.0000 0.0000 'International Tables Vol C Tables 4.2.6.8 and 6.1.1.4'
Na Na 0.0362 0.0249 'International Tables Vol C Tables 4.2.6.8 and 6.1.1.4'
O O 0.0106 0.0060 'International Tables Vol C Tables 4.2.6.8 and 6.1.1.4'

loop_
_geom_angle_atom_site_label_1
_geom_angle_atom_site_label_2
_geom_angle_atom_site_label_3
_geom_angle
_geom_angle_site_symmetry_1
_geom_angle_site_symmetry_3
O1 Na2 O2 94.02(6) 3_765 .
O1 Na2 O3 91.50(6) 3_765 .
O2 Na2 O3 110.32(6) . .
O1 Na2 O5 133.43(7) 3_765 .
O2 Na2 O5 105.66(7) . .
O3 Na2 O5 118.77(7) . .
O1 Na2 C19 119.41(7) 3_765 .
O2 Na2 C19 111.76(7) . .
O3 Na2 C19 28.76(6) . .
O5 Na2 C19 92.05(7) . .
O1 Na2 C13 119.80(7) 3_765 .
O2 Na2 C13 25.95(6) . .
O3 Na2 C13 109.47(6) . .
O5 Na2 C13 84.53(7) . .
C19 Na2 C13 98.24(7) . .
O1 Na2 C14 139.00(7) 3_765 .
O2 Na2 C14 88.52(6) . .
O3 Na2 C14 49.97(6) . .
O5 Na2 C14 84.28(7) . .
C19 Na2 C14 27.52(6) . .
C13 Na2 C14 71.25(6) . .
O1 Na2 Na3 48.08(4) 3_765 .
O2 Na2 Na3 46.35(4) . .
O3 Na2 Na3 110.96(5) . .
O5 Na2 Na3 129.65(6) . .
C19 Na2 Na3 134.06(6) . .
C13 Na2 Na3 71.81(5) . .
C14 Na2 Na3 125.55(5) . .
O1 Na2 Na1 46.46(4) 3_765 3_765
O2 Na2 Na1 112.84(5) . 3_765
O3 Na2 Na1 45.55(4) . 3_765
O5 Na2 Na1 141.47(6) . 3_765
C19 Na2 Na1 72.95(5) . 3_765
C13 Na2 Na1 131.85(5) . 3_765
C14 Na2 Na1 95.23(5) . 3_765
Na3 Na2 Na1 81.22(3) . 3_765
O1 Na2 Na1 88.45(5) 3_765 .
O2 Na2 Na1 27.42(4) . .
O3 Na2 Na1 83.67(4) . .
O5 Na2 Na1 126.71(6) . .
C19 Na2 Na1 91.56(5) . .
C13 Na2 Na1 42.40(5) . .
C14 Na2 Na1 75.43(5) . .
Na3 Na2 Na1 50.39(2) . .
Na1 Na2 Na1 89.79(3) 3_765 .
O1 Na2 Na3 87.40(5) 3_765 3_765
O2 Na2 Na3 86.69(5) . 3_765
O3 Na2 Na3 24.33(4) . 3_765
O5 Na2 Na3 134.52(6) . 3_765
C19 Na2 Na3 43.83(5) . 3_765
C13 Na2 Na3 90.89(5) . 3_765
C14 Na2 Na3 51.84(4) . 3_765
Na3 Na2 Na3 90.67(3) . 3_765
Na1 Na2 Na3 49.58(2) 3_765 3_765
Na1 Na2 Na3 59.60(2) . 3_765
O3 Na3 O2 90.93(6) 3_765 .
O3 Na3 O1 110.98(6) 3_765 3_765
O2 Na3 O1 91.44(6) . 3_765
O3 Na3 O6 105.49(6) 3_765 .
O2 Na3 O6 139.32(7) . .
O1 Na3 O6 115.49(6) 3_765 .
O3 Na3 C1 112.00(7) 3_765 3_765
O2 Na3 C1 119.13(7) . 3_765
O1 Na3 C1 28.09(6) 3_765 3_765
O6 Na3 C1 89.22(7) . 3_765
O3 Na3 C19 26.07(6) 3_765 3_765
O2 Na3 C19 116.85(6) . 3_765
O1 Na3 C19 110.48(6) 3_765 3_765
O6 Na3 C19 83.11(6) . 3_765
C1 Na3 C19 98.98(7) 3_765 3_765
O3 Na3 C6 89.22(6) 3_765 3_765
O2 Na3 C6 137.74(6) . 3_765
O1 Na3 C6 49.79(6) 3_765 3_765
O6 Na3 C6 80.52(6) . 3_765
C1 Na3 C6 27.40(6) 3_765 3_765
C19 Na3 C6 72.21(6) 3_765 3_765
O3 Na3 Na2 110.25(5) 3_765 .
O2 Na3 Na2 46.17(4) . .
O1 Na3 Na2 45.66(4) 3_765 .
O6 Na3 Na2 143.89(6) . .
C1 Na3 Na2 72.98(5) 3_765 .
C19 Na3 Na2 129.77(5) 3_765 .
C6 Na3 Na2 94.78(5) 3_765 .
O3 Na3 Na1 44.90(4) 3_765 .
O2 Na3 Na1 46.68(4) . .
O1 Na3 Na1 112.02(5) 3_765 .
O6 Na3 Na1 131.18(6) . .
C1 Na3 Na1 133.88(6) 3_765 .
C19 Na3 Na1 70.36(5) 3_765 .
C6 Na3 Na1 125.35(5) 3_765 .
Na2 Na3 Na1 80.45(3) . .
O3 Na3 Na1 84.22(5) 3_765 3_765
O2 Na3 Na1 86.00(5) . 3_765
O1 Na3 Na1 27.41(4) 3_765 3_765
O6 Na3 Na1 131.75(5) . 3_765
C1 Na3 Na1 45.07(5) 3_765 3_765
C19 Na3 Na1 89.15(5) 3_765 3_765
C6 Na3 Na1 51.99(4) 3_765 3_765
Na2 Na3 Na1 49.58(2) . 3_765
Na1 Na3 Na1 89.13(3) . 3_765
O3 Na3 Na2 25.04(4) 3_765 3_765
O2 Na3 Na2 85.78(5) . 3_765
O1 Na3 Na2 86.61(5) 3_765 3_765
O6 Na3 Na2 123.58(5) . 3_765
C1 Na3 Na2 93.31(5) 3_765 3_765
C19 Na3 Na2 40.82(4) 3_765 3_765
C6 Na3 Na2 76.98(4) 3_765 3_765
Na2 Na3 Na2 89.33(3) . 3_765
Na1 Na3 Na2 48.76(2) . 3_765
Na1 Na3 Na2 59.44(2) 3_765 3_765
C1 O1 Na2 164.06(14) . 3_765
C1 O1 Na1 103.89(13) . .
Na2 O1 Na1 88.13(6) 3_765 .
C1 O1 Na3 95.16(12) . 3_765
Na2 O1 Na3 86.27(6) 3_765 3_765
Na1 O1 Na3 124.52(7) . 3_765
C13 O2 Na2 105.16(13) . .
C13 O2 Na3 162.03(14) . .
Na2 O2 Na3 87.48(6) . .
C13 O2 Na1 94.49(12) . .
Na2 O2 Na1 125.93(7) . .
Na3 O2 Na1 88.02(6) . .
C19 O3 Na3 105.00(12) . 3_765
C19 O3 Na1 159.05(14) . 3_765
Na3 O3 Na1 90.23(6) 3_765 3_765
C19 O3 Na2 93.25(12) . .
Na3 O3 Na2 130.63(7) 3_765 .
Na1 O3 Na2 87.32(6) 3_765 .
C47 O4 C44 108.2(2) . .
C47 O4 Na1 120.09(16) . .
C44 O4 Na1 124.81(15) . .
C52 O5 C55 105.1(2) . .
C52 O5 Na2 130.1(2) . .
C55 O5 Na2 124.61(16) . .
C51 O6 C48 108.33(19) . .
C51 O6 Na3 116.67(15) . .
C48 O6 Na3 128.37(15) . .
C56 O7 C59 102.0(5) . .
O1 C1 C6 120.13(19) . .
O1 C1 C2 121.73(19) . .
C6 C1 C2 118.14(19) . .
O1 C1 Na3 56.74(10) . 3_765
C6 C1 Na3 87.04(13) . 3_765
C2 C1 Na3 126.97(15) . 3_765
O1 C1 Na1 49.97(10) . .
C6 C1 Na1 92.08(13) . .
C2 C1 Na1 128.89(15) . .
Na3 C1 Na1 92.11(6) 3_765 .
C3 C2 C1 118.8(2) . .
C3 C2 C20 119.41(19) . .
C1 C2 C20 121.79(19) . .
C2 C3 C4 123.7(2) . .
C2 C3 H3 118.2 . .
C4 C3 H3 118.2 . .
C5 C4 C3 116.7(2) . .
C5 C4 C24 123.4(2) . .
C3 C4 C24 119.6(2) . .
C4 C5 C6 123.3(2) . .
C4 C5 H5 118.3 . .
C6 C5 H5 118.3 . .
C5 C6 C1 119.13(19) . .
C5 C6 C7 120.42(19) . .
C1 C6 C7 120.39(18) . .
C5 C6 Na3 131.96(15) . 3_765
C1 C6 Na3 65.56(11) . 3_765
C7 C6 Na3 77.25(11) . 3_765
C14 C7 C6 112.75(17) . .
C14 C7 C8 111.85(17) . .
C6 C7 C8 113.33(17) . .
C14 C7 Na1 154.24(14) . .
C6 C7 Na1 85.24(12) . .
C8 C7 Na1 74.39(11) . .
C14 C7 H2 106.1 . .
C6 C7 H2 106.1 . .
C8 C7 H2 106.1 . .
Na1 C7 H2 49.4 . .
C9 C8 C13 119.4(2) . .
C9 C8 C7 120.35(19) . .
C13 C8 C7 120.10(19) . .
C9 C8 Na1 132.72(15) . .
C13 C8 Na1 66.63(12) . .
C7 C8 Na1 76.17(11) . .
C10 C9 C8 123.0(2) . .
C10 C9 H9 118.5 . .
C8 C9 H9 118.5 . .
C9 C10 C11 116.7(2) . .
C9 C10 C32 122.7(2) . .
C11 C10 C32 120.4(2) . .
C12 C11 C10 123.9(2) . .
C12 C11 H11 118.1 . .
C10 C11 H11 118.1 . .
C11 C12 C13 118.8(2) . .
C11 C12 C28 119.9(2) . .
C13 C12 C28 121.3(2) . .
O2 C13 C8 120.17(19) . .
O2 C13 C12 121.9(2) . .
C8 C13 C12 117.9(2) . .
O2 C13 Na1 57.14(10) . .
C8 C13 Na1 85.41(13) . .
C12 C13 Na1 129.40(15) . .
O2 C13 Na2 48.89(10) . .
C8 C13 Na2 95.06(13) . .
C12 C13 Na2 125.71(15) . .
Na1 C13 Na2 92.45(7) . .
C15 C14 C19 119.1(2) . .
C15 C14 C7 121.41(19) . .
C19 C14 C7 119.47(18) . .
C15 C14 Na2 130.89(15) . .
C19 C14 Na2 63.25(11) . .
C7 C14 Na2 78.55(11) . .
C16 C15 C14 123.5(2) . .
C16 C15 H15 118.3 . .
C14 C15 H15 118.3 . .
C15 C16 C17 116.8(2) . .
C15 C16 C36 122.3(2) . .
C17 C16 C36 120.7(2) . .
C16 C17 C18 123.6(2) . .
C16 C17 H17 118.2 . .
C18 C17 H17 118.2 . .
C17 C18 C19 119.0(2) . .
C17 C18 C40 120.4(2) . .
C19 C18 C40 120.58(19) . .
O3 C19 C14 120.33(19) . .
O3 C19 C18 121.76(19) . .
C14 C19 C18 117.91(19) . .
O3 C19 Na2 57.99(10) . .
C14 C19 Na2 89.23(13) . .
C18 C19 Na2 123.57(14) . .
O3 C19 Na3 48.93(10) . 3_765
C14 C19 Na3 93.99(13) . 3_765
C18 C19 Na3 127.35(15) . 3_765
Na2 C19 Na3 95.35(7) . 3_765
C22 C20 C23 107.2(2) . .
C22 C20 C21 110.2(2) . .
C23 C20 C21 106.5(2) . .
C22 C20 C2 109.21(19) . .
C23 C20 C2 112.68(19) . .
C21 C20 C2 110.91(19) . .
C20 C21 H21A 109.5 . .
C20 C21 H21B 109.5 . .
H21A C21 H21B 109.5 . .
C20 C21 H21C 109.5 . .
H21A C21 H21C 109.5 . .
H21B C21 H21C 109.5 . .
C20 C22 H22A 109.5 . .
C20 C22 H22B 109.5 . .
H22A C22 H22B 109.5 . .
C20 C22 H22C 109.5 . .
H22A C22 H22C 109.5 . .
H22B C22 H22C 109.5 . .
C20 C23 H23A 109.5 . .
C20 C23 H23B 109.5 . .
H23A C23 H23B 109.5 . .
C20 C23 H23C 109.5 . .
H23A C23 H23C 109.5 . .
H23B C23 H23C 109.5 . .
C27 C24 C25 108.7(2) . .
C27 C24 C26 107.7(2) . .
C25 C24 C26 109.8(2) . .
C27 C24 C4 112.22(19) . .
C25 C24 C4 107.50(19) . .
C26 C24 C4 110.9(2) . .
C24 C25 H25A 109.5 . .
C24 C25 H25B 109.5 . .
H25A C25 H25B 109.5 . .
C24 C25 H25C 109.5 . .
H25A C25 H25C 109.5 . .
H25B C25 H25C 109.5 . .
C24 C26 H26A 109.5 . .
C24 C26 H26B 109.5 . .
H26A C26 H26B 109.5 . .
C24 C26 H26C 109.5 . .
H26A C26 H26C 109.5 . .
H26B C26 H26C 109.5 . .
C24 C27 H27A 109.5 . .
C24 C27 H27B 109.5 . .
H27A C27 H27B 109.5 . .
C24 C27 H27C 109.5 . .
H27A C27 H27C 109.5 . .
H27B C27 H27C 109.5 . .
C29 C28 C30 109.2(2) . .
C29 C28 C31 107.5(2) . .
C30 C28 C31 106.3(2) . .
C29 C28 C12 110.9(2) . .
C30 C28 C12 110.1(2) . .
C31 C28 C12 112.7(2) . .
C28 C29 H29A 109.5 . .
C28 C29 H29B 109.5 . .
H29A C29 H29B 109.5 . .
C28 C29 H29C 109.5 . .
H29A C29 H29C 109.5 . .
H29B C29 H29C 109.5 . .
C28 C30 H30A 109.5 . .
C28 C30 H30B 109.5 . .
H30A C30 H30B 109.5 . .
C28 C30 H30C 109.5 . .
H30A C30 H30C 109.5 . .
H30B C30 H30C 109.5 . .
C28 C31 H31A 109.5 . .
C28 C31 H31B 109.5 . .
H31A C31 H31B 109.5 . .
C28 C31 H31C 109.5 . .
H31A C31 H31C 109.5 . .
H31B C31 H31C 109.5 . .
C33 C32 C35 108.1(2) . .
C33 C32 C34 107.8(2) . .
C35 C32 C34 109.4(2) . .
C33 C32 C10 112.2(2) . .
C35 C32 C10 111.0(2) . .
C34 C32 C10 108.3(2) . .
C32 C33 H33A 109.5 . .
C32 C33 H33B 109.5 . .
H33A C33 H33B 109.5 . .
C32 C33 H33C 109.5 . .
H33A C33 H33C 109.5 . .
H33B C33 H33C 109.5 . .
C32 C34 H34A 109.5 . .
C32 C34 H34B 109.5 . .
H34A C34 H34B 109.5 . .
C32 C34 H34C 109.5 . .
H34A C34 H34C 109.5 . .
H34B C34 H34C 109.5 . .
C32 C35 H35A 109.5 . .
C32 C35 H35B 109.5 . .
H35A C35 H35B 109.5 . .
C32 C35 H35C 109.5 . .
H35A C35 H35C 109.5 . .
H35B C35 H35C 109.5 . .
C39 C36 C38 108.1(3) . .
C39 C36 C16 112.8(2) . .
C38 C36 C16 112.0(2) . .
C39 C36 C37 108.6(3) . .
C38 C36 C37 107.3(3) . .
C16 C36 C37 107.8(2) . .
C36 C37 H37A 109.5 . .
C36 C37 H37B 109.5 . .
H37A C37 H37B 109.5 . .
C36 C37 H37C 109.5 . .
H37A C37 H37C 109.5 . .
H37B C37 H37C 109.5 . .
C36 C38 H38A 109.5 . .
C36 C38 H38B 109.5 . .
H38A C38 H38B 109.5 . .
C36 C38 H38C 109.5 . .
H38A C38 H38C 109.5 . .
H38B C38 H38C 109.5 . .
C36 C39 H39A 109.5 . .
C36 C39 H39B 109.5 . .
H39A C39 H39B 109.5 . .
C36 C39 H39C 109.5 . .
H39A C39 H39C 109.5 . .
H39B C39 H39C 109.5 . .
C43 C40 C41 109.7(2) . .
C43 C40 C42 107.3(2) . .
C41 C40 C42 106.6(2) . .
C43 C40 C18 109.46(19) . .
C41 C40 C18 111.09(19) . .
C42 C40 C18 112.52(19) . .
C40 C41 H41A 109.5 . .
C40 C41 H41B 109.5 . .
H41A C41 H41B 109.5 . .
C40 C41 H41C 109.5 . .
H41A C41 H41C 109.5 . .
H41B C41 H41C 109.5 . .
C40 C42 H42A 109.5 . .
C40 C42 H42B 109.5 . .
H42A C42 H42B 109.5 . .
C40 C42 H42C 109.5 . .
H42A C42 H42C 109.5 . .
H42B C42 H42C 109.5 . .
C40 C43 H43A 109.5 . .
C40 C43 H43B 109.5 . .
H43A C43 H43B 109.5 . .
C40 C43 H43C 109.5 . .
H43A C43 H43C 109.5 . .
H43B C43 H43C 109.5 . .
O4 C44 C45 106.8(2) . .
O4 C44 H44A 110.4 . .
C45 C44 H44A 110.4 . .
O4 C44 H44B 110.4 . .
C45 C44 H44B 110.4 . .
H44A C44 H44B 108.6 . .
C46 C45 C44 103.2(2) . .
C46 C45 H45A 111.1 . .
C44 C45 H45A 111.1 . .
C46 C45 H45B 111.1 . .
C44 C45 H45B 111.1 . .
H45A C45 H45B 109.1 . .
C45 C46 C47 103.6(3) . .
C45 C46 H46A 111.0 . .
C47 C46 H46A 111.0 . .
C45 C46 H46B 111.0 . .
C47 C46 H46B 111.0 . .
H46A C46 H46B 109.0 . .
O4 C47 C46 107.7(2) . .
O4 C47 H47A 110.2 . .
C46 C47 H47A 110.2 . .
O4 C47 H47B 110.2 . .
C46 C47 H47B 110.2 . .
H47A C47 H47B 108.5 . .
O6 C48 C49 106.8(2) . .
O6 C48 H48A 110.4 . .
C49 C48 H48A 110.4 . .
O6 C48 H48B 110.4 . .
C49 C48 H48B 110.4 . .
H48A C48 H48B 108.6 . .
C50 C49 C48 102.8(2) . .
C50 C49 H49A 111.2 . .
C48 C49 H49A 111.2 . .
C50 C49 H49B 111.2 . .
C48 C49 H49B 111.2 . .
H49A C49 H49B 109.1 . .
C51 C50 C49 102.1(2) . .
C51 C50 H50A 111.3 . .
C49 C50 H50A 111.3 . .
C51 C50 H50B 111.3 . .
C49 C50 H50B 111.3 . .
H50A C50 H50B 109.2 . .
O6 C51 C50 106.9(2) . .
O6 C51 H51A 110.3 . .
C50 C51 H51A 110.3 . .
O6 C51 H51B 110.3 . .
C50 C51 H51B 110.3 . .
H51A C51 H51B 108.6 . .
O5 C52 C53 108.7(3) . .
O5 C52 H52A 109.9 . .
C53 C52 H52A 109.9 . .
O5 C52 H52B 109.9 . .
C53 C52 H52B 109.9 . .
H52A C52 H52B 108.3 . .
C54 C53 C52 105.6(3) . .
C54 C53 H53A 110.6 . .
C52 C53 H53A 110.6 . .
C54 C53 H53B 110.6 . .
C52 C53 H53B 110.6 . .
H53A C53 H53B 108.7 . .
C53 C54 C55 105.6(3) . .
C53 C54 H54A 110.6 . .
C55 C54 H54A 110.6 . .
C53 C54 H54B 110.6 . .
C55 C54 H54B 110.6 . .
H54A C54 H54B 108.8 . .
O5 C55 C54 105.1(3) . .
O5 C55 H55A 110.7 . .
C54 C55 H55A 110.7 . .
O5 C55 H55B 110.7 . .
C54 C55 H55B 110.7 . .
H55A C55 H55B 108.8 . .
O7 C56 C57 107.7(5) . .
O7 C56 H56A 110.2 . .
C57 C56 H56A 110.2 . .
O7 C56 H56B 110.2 . .
C57 C56 H56B 110.2 . .
H56A C56 H56B 108.5 . .
C56 C57 C58 105.9(5) . .
C56 C57 H57A 110.6 . .
C58 C57 H57A 110.6 . .
C56 C57 H57B 110.6 . .
C58 C57 H57B 110.6 . .
H57A C57 H57B 108.7 . .
C59 C58 C57 103.7(5) . .
C59 C58 H58A 111.0 . .
C57 C58 H58A 111.0 . .
C59 C58 H58B 111.0 . .
C57 C58 H58B 111.0 . .
H58A C58 H58B 109.0 . .
O7 C59 C58 107.3(5) . .
O7 C59 H59A 110.2 . .
C58 C59 H59A 110.2 . .
O7 C59 H59B 110.2 . .
C58 C59 H59B 110.2 . .
H59A C59 H59B 108.5 . .
O3 Na1 O1 92.03(6) 3_765 .
O3 Na1 O2 89.54(6) 3_765 .
O1 Na1 O2 114.63(6) . .
O3 Na1 O4 135.40(7) 3_765 .
O1 Na1 O4 107.69(7) . .
O2 Na1 O4 115.61(7) . .
O3 Na1 C13 117.50(7) 3_765 .
O1 Na1 C13 114.96(7) . .
O2 Na1 C13 28.37(6) . .
O4 Na1 C13 90.28(7) . .
O3 Na1 C1 118.14(7) 3_765 .
O1 Na1 C1 26.15(6) . .
O2 Na1 C1 113.01(6) . .
O4 Na1 C1 86.61(7) . .
C13 Na1 C1 100.70(7) . .
O3 Na1 C8 137.08(6) 3_765 .
O1 Na1 C8 91.32(6) . .
O2 Na1 C8 50.80(6) . .
O4 Na1 C8 83.31(6) . .
C13 Na1 C8 27.95(6) . .
C1 Na1 C8 73.30(6) . .
O3 Na1 C7 124.40(6) 3_765 .
O1 Na1 C7 63.27(6) . .
O2 Na1 C7 62.84(6) . .
O4 Na1 C7 100.14(7) . .
C13 Na1 C7 52.04(6) . .
C1 Na1 C7 50.93(6) . .
C8 Na1 C7 29.44(6) . .
O3 Na1 Na2 47.14(4) 3_765 3_765
O1 Na1 Na2 45.41(4) . 3_765
O2 Na1 Na2 112.63(5) . 3_765
O4 Na1 Na2 131.61(6) . 3_765
C13 Na1 Na2 134.99(6) . 3_765
C1 Na1 Na2 71.23(5) . 3_765
C8 Na1 Na2 126.81(5) . 3_765
C7 Na1 Na2 98.02(5) . 3_765
O3 Na1 Na3 44.87(4) 3_765 .
O1 Na1 Na3 114.23(5) . .
O2 Na1 Na3 45.30(4) . .
O4 Na1 Na3 138.08(6) . .
C13 Na1 Na3 72.70(5) . .
C1 Na1 Na3 133.40(5) . .
C8 Na1 Na3 95.67(5) . .
C7 Na1 Na3 98.63(5) . .
Na2 Na1 Na3 81.66(3) 3_765 .
O3 Na1 Na2 83.80(5) 3_765 .
O1 Na1 Na2 88.77(5) . .
O2 Na1 Na2 26.65(4) . .
O4 Na1 Na2 134.55(6) . .
C13 Na1 Na2 45.15(5) . .
C1 Na1 Na2 92.88(5) . .
C8 Na1 Na2 53.51(4) . .
C7 Na1 Na2 49.48(4) . .
Na2 Na1 Na2 90.21(3) 3_765 .
Na3 Na1 Na2 49.16(2) . .
O3 Na1 Na3 85.46(5) 3_765 3_765
O1 Na1 Na3 28.07(4) . 3_765
O2 Na1 Na3 87.29(4) . 3_765
O4 Na1 Na3 129.17(5) . 3_765
C13 Na1 Na3 94.16(5) . 3_765
C1 Na1 Na3 42.82(4) . 3_765
C8 Na1 Na3 77.93(5) . 3_765
C7 Na1 Na3 48.83(4) . 3_765
Na2 Na1 Na3 49.19(2) 3_765 3_765
Na3 Na1 Na3 90.87(3) . 3_765
Na2 Na1 Na3 60.96(2) . 3_765

loop_
_geom_bond_atom_site_label_1
_geom_bond_atom_site_label_2
_geom_bond_distance
_geom_bond_site_symmetry_2
Na2 O1 2.2745(17) 3_765
Na2 O2 2.2918(17) .
Na2 O3 2.3423(17) .
Na2 O5 2.374(2) .
Na2 C19 2.758(2) .
Na2 C13 2.936(2) .
Na2 C14 3.088(2) .
Na2 Na3 3.1737(12) .
Na2 Na1 3.1923(12) 3_765
Na2 Na1 4.1371(12) .
Na2 Na3 4.2002(12) 3_765
Na3 O3 2.2802(17) 3_765
Na3 O2 2.2986(17) .
Na3 O1 2.3663(18) 3_765
Na3 O6 2.4258(19) .
Na3 C1 2.818(2) 3_765
Na3 C19 2.921(2) 3_765
Na3 C6 3.092(2) 3_765
Na3 Na1 3.2319(12) .
Na3 Na1 4.1438(13) 3_765
Na3 Na2 4.2002(12) 3_765
O1 C1 1.333(3) .
O1 Na2 2.2745(17) 3_765
O1 Na1 2.3153(18) .
O1 Na3 2.3664(18) 3_765
O2 C13 1.331(3) .
O2 Na1 2.3527(17) .
O3 C19 1.329(3) .
O3 Na3 2.2803(17) 3_765
O3 Na1 2.2814(17) 3_765
O4 C47 1.428(4) .
O4 C44 1.439(3) .
O4 Na1 2.3979(19) .
O5 C52 1.394(4) .
O5 C55 1.431(3) .
O6 C51 1.434(3) .
O6 C48 1.441(3) .
O7 C56 1.405(7) .
O7 C59 1.438(7) .
C1 C6 1.425(3) .
C1 C2 1.435(3) .
C1 Na3 2.818(2) 3_765
C1 Na1 2.935(2) .
C2 C3 1.388(3) .
C2 C20 1.544(3) .
C3 C4 1.392(3) .
C3 H3 0.9500 .
C4 C5 1.381(3) .
C4 C24 1.537(3) .
C5 C6 1.397(3) .
C5 H5 0.9500 .
C6 C7 1.547(3) .
C6 Na3 3.091(2) 3_765
C7 C14 1.544(3) .
C7 C8 1.547(3) .
C7 Na1 3.057(2) .
C7 H2 1.0000 .
C8 C9 1.396(3) .
C8 C13 1.426(3) .
C8 Na1 3.032(2) .
C9 C10 1.384(3) .
C9 H9 0.9500 .
C10 C11 1.392(3) .
C10 C32 1.542(3) .
C11 C12 1.387(3) .
C11 H11 0.9500 .
C12 C13 1.436(3) .
C12 C28 1.541(3) .
C13 Na1 2.792(2) .
C14 C15 1.394(3) .
C14 C19 1.427(3) .
C15 C16 1.380(3) .
C15 H15 0.9500 .
C16 C17 1.387(3) .
C16 C36 1.531(3) .
C17 C18 1.389(3) .
C17 H17 0.9500 .
C18 C19 1.435(3) .
C18 C40 1.539(3) .
C19 Na3 2.921(2) 3_765
C20 C22 1.526(3) .
C20 C23 1.528(3) .
C20 C21 1.531(3) .
C21 H21A 0.9800 .
C21 H21B 0.9800 .
C21 H21C 0.9800 .
C22 H22A 0.9800 .
C22 H22B 0.9800 .
C22 H22C 0.9800 .
C23 H23A 0.9800 .
C23 H23B 0.9800 .
C23 H23C 0.9800 .
C24 C27 1.528(3) .
C24 C25 1.532(4) .
C24 C26 1.534(3) .
C25 H25A 0.9800 .
C25 H25B 0.9800 .
C25 H25C 0.9800 .
C26 H26A 0.9800 .
C26 H26B 0.9800 .
C26 H26C 0.9800 .
C27 H27A 0.9800 .
C27 H27B 0.9800 .
C27 H27C 0.9800 .
C28 C29 1.534(4) .
C28 C30 1.535(4) .
C28 C31 1.536(4) .
C29 H29A 0.9800 .
C29 H29B 0.9800 .
C29 H29C 0.9800 .
C30 H30A 0.9800 .
C30 H30B 0.9800 .
C30 H30C 0.9800 .
C31 H31A 0.9800 .
C31 H31B 0.9800 .
C31 H31C 0.9800 .
C32 C33 1.527(4) .
C32 C35 1.531(4) .
C32 C34 1.534(4) .
C33 H33A 0.9800 .
C33 H33B 0.9800 .
C33 H33C 0.9800 .
C34 H34A 0.9800 .
C34 H34B 0.9800 .
C34 H34C 0.9800 .
C35 H35A 0.9800 .
C35 H35B 0.9800 .
C35 H35C 0.9800 .
C36 C39 1.491(4) .
C36 C38 1.513(4) .
C36 C37 1.538(5) .
C37 H37A 0.9800 .
C37 H37B 0.9800 .
C37 H37C 0.9800 .
C38 H38A 0.9800 .
C38 H38B 0.9800 .
C38 H38C 0.9800 .
C39 H39A 0.9800 .
C39 H39B 0.9800 .
C39 H39C 0.9800 .
C40 C43 1.527(3) .
C40 C41 1.530(4) .
C40 C42 1.536(3) .
C41 H41A 0.9800 .
C41 H41B 0.9800 .
C41 H41C 0.9800 .
C42 H42A 0.9800 .
C42 H42B 0.9800 .
C42 H42C 0.9800 .
C43 H43A 0.9800 .
C43 H43B 0.9800 .
C43 H43C 0.9800 .
C44 C45 1.502(4) .
C44 H44A 0.9900 .
C44 H44B 0.9900 .
C45 C46 1.485(4) .
C45 H45A 0.9900 .
C45 H45B 0.9900 .
C46 C47 1.486(5) .
C46 H46A 0.9900 .
C46 H46B 0.9900 .
C47 H47A 0.9900 .
C47 H47B 0.9900 .
C48 C49 1.508(4) .
C48 H48A 0.9900 .
C48 H48B 0.9900 .
C49 C50 1.508(4) .
C49 H49A 0.9900 .
C49 H49B 0.9900 .
C50 C51 1.496(4) .
C50 H50A 0.9900 .
C50 H50B 0.9900 .
C51 H51A 0.9900 .
C51 H51B 0.9900 .
C52 C53 1.458(6) .
C52 H52A 0.9900 .
C52 H52B 0.9900 .
C53 C54 1.445(6) .
C53 H53A 0.9900 .
C53 H53B 0.9900 .
C54 C55 1.498(5) .
C54 H54A 0.9900 .
C54 H54B 0.9900 .
C55 H55A 0.9900 .
C55 H55B 0.9900 .
C56 C57 1.454(8) .
C56 H56A 0.9900 .
C56 H56B 0.9900 .
C57 C58 1.465(8) .
C57 H57A 0.9900 .
C57 H57B 0.9900 .
C58 C59 1.443(8) .
C58 H58A 0.9900 .
C58 H58B 0.9900 .
C59 H59A 0.9900 .
C59 H59B 0.9900 .
Na1 O3 2.2813(17) 3_765
Na1 Na2 3.1923(12) 3_765
Na1 Na3 4.1437(13) 3_765
